data_4322833
loop_
_publ_author_name
'Chip Nataro'
'Robert J. Angelici'

_publ_contact_author
;Prof. Robert J. Angelici
Department of Chemistry
Iowa State University
Ames, IA 50010
;
_publ_contact_author_email angelici@iastate.edu
_publ_contact_author_fax 515-294-0105
_publ_contact_author_phone 515-294-2603
_publ_section_title
;
 Protonation of Metal-Metal Bonds in Cp~2~Ru~2~(Co)~3~(PR~3~) and
 Cp~2~Mo~2~(CO)~4~(PR~3~)~2~
;
_journal_name_full 'Inorganic Chemistry'
_journal_page_first 2975
_journal_page_last 2983
_journal_paper_doi 10.1021/ic971516v
_journal_volume 37
_journal_year 1998
_chemical_compound_source synthetic
_chemical_formula_moiety 'C16 H19 O3 P Ru2'
_chemical_formula_sum 'C16 H19 O3 P Ru2'
_chemical_formula_weight 492.42
_chemical_name_systematic
; 
 ? 
;
_space_group_IT_number 14
_symmetry_cell_setting monoclinic
_symmetry_space_group_name_Hall '-P 2ybc'
_symmetry_space_group_name_H-M 'P 1 21/c 1'
_atom_sites_solution_hydrogens geom
_atom_sites_solution_primary direct
_atom_sites_solution_secondary difmap
_audit_creation_method SHELXL
_cell_angle_alpha 90.00
_cell_angle_beta 101.18(6)
_cell_angle_gamma 90.00
_cell_formula_units_Z 4
_cell_length_a 7.997(5)
_cell_length_b 14.401(10)
_cell_length_c 15.460(12)
_cell_measurement_reflns_used 25
_cell_measurement_temperature 293(2)
_cell_measurement_theta_max 17.6
_cell_measurement_theta_min 7.2
_cell_volume 1747(2)
_computing_cell_refinement 'P3/V release 4.21 (Siemens, 1990)'
_computing_data_collection 'P3/V release 4.21 (Siemens, 1990)'
_computing_data_reduction 'SHELXTL-Plus V4.0 (Siemens, 1990)'
_computing_molecular_graphics 'SHELXTL-Plus V4.0 (Siemens, 1990)'
_computing_publication_material 'SHELXL-93 (Sheldrick, 1993)'
_computing_structure_refinement 'SHELXL-93 (Sheldrick, 1993)'
_computing_structure_solution 'SHELXTL-Plus V4.0 (Siemens, 1990)'
_diffrn_ambient_temperature 293(2)
_diffrn_measurement_device 'Siemens P4RA'
_diffrn_measurement_method 2\q-\q
_diffrn_radiation_monochromator graphite
_diffrn_radiation_source 'rotating anode'
_diffrn_radiation_type MoK\a
_diffrn_radiation_wavelength 0.71073
_diffrn_reflns_av_R_equivalents 0.0666
_diffrn_reflns_av_sigmaI/netI 0.2836
_diffrn_reflns_limit_h_max 11
_diffrn_reflns_limit_h_min -1
_diffrn_reflns_limit_k_max 20
_diffrn_reflns_limit_k_min -1
_diffrn_reflns_limit_l_max 21
_diffrn_reflns_limit_l_min -21
_diffrn_reflns_number 6577
_diffrn_reflns_theta_max 30.06
_diffrn_reflns_theta_min 2.60
_diffrn_standards_interval_count 97
_diffrn_standards_number 3
_exptl_absorpt_coefficient_mu 1.828
_exptl_absorpt_correction_type none
_exptl_crystal_colour orange
_exptl_crystal_density_diffrn 1.873
_exptl_crystal_density_meas ?
_exptl_crystal_density_method none
_exptl_crystal_description 'irregular plate'
_exptl_crystal_F_000 968
_exptl_crystal_size_max 0.2
_exptl_crystal_size_mid 0.1
_exptl_crystal_size_min 0.08
_refine_diff_density_max 0.865
_refine_diff_density_min -1.080
_refine_diff_density_rms 0.162
_refine_ls_extinction_coef 0.0015(2)
_refine_ls_extinction_expression Fc^*^=kFc[1+0.001xFc^2^\l^3^/sin(2\q)]^-1/4^
_refine_ls_extinction_method SHELXL
_refine_ls_goodness_of_fit_all 0.692
_refine_ls_goodness_of_fit_obs 0.987
_refine_ls_hydrogen_treatment constr
_refine_ls_matrix_type full
_refine_ls_number_parameters 200
_refine_ls_number_reflns 5130
_refine_ls_number_restraints 0
_refine_ls_restrained_S_all 0.692
_refine_ls_restrained_S_obs 0.987
_refine_ls_R_factor_all 0.1956
_refine_ls_R_factor_obs 0.0558
_refine_ls_shift/esd_max 0.002
_refine_ls_shift/esd_mean 0.000
_refine_ls_structure_factor_coef Fsqd
_refine_ls_weighting_details 'w=1/[\s^2^(Fo^2^)+(0.0336P)^2^+0.0000P] where P=(Fo^2^+2Fc^2^)/3'
_refine_ls_weighting_scheme calc
_refine_ls_wR_factor_all 0.1181
_refine_ls_wR_factor_obs 0.0914
_reflns_number_observed 1632
_reflns_number_total 5130
_reflns_observed_criterion >2sigma(I)
_cod_data_source_file ic971516v_1.cif
_cod_data_source_block str1153
_cod_depositor_comments
;
The following automatic conversions were performed:

'_exptl_crystal_density_meas' value 'not measured' was changed to '?'
- the value is perceived as not measured.

Automatic conversion script
Id: cif_fix_values 3008 2015-01-20 13:52:24Z robertas 

The following automatic conversions were performed:

'_refine_ls_weighting_scheme' value 'calc
w=1/[\s^2^(Fo^2^)+(0.0336P)^2^+0.0000P] where P=(Fo^2^+2Fc^2^)/3' was
changed to 'calc'. New tag '_refine_ls_weighting_details' was
created. The value of the new tag was set to
'w=1/[\s^2^(Fo^2^)+(0.0336P)^2^+0.0000P] where P=(Fo^2^+2Fc^2^)/3'.

Automatic conversion script
Id: cif_fix_values 3143 2015-03-26 13:38:13Z robertas 
;
_cod_original_cell_volume 1746.7(21)
_cod_original_sg_symbol_H-M 'P 21/c'
_cod_database_code 4322833

loop_
_symmetry_equiv_pos_as_xyz
'x, y, z'
'-x, y+1/2, -z+1/2'
'-x, -y, -z'
'x, -y-1/2, z-1/2'

loop_
_atom_site_aniso_label
_atom_site_aniso_U_11
_atom_site_aniso_U_22
_atom_site_aniso_U_33
_atom_site_aniso_U_23
_atom_site_aniso_U_13
_atom_site_aniso_U_12
Ru1 0.0392(4) 0.0319(4) 0.0318(3) 0.0007(4) 0.0024(3) -0.0010(4)
Ru2 0.0308(4) 0.0497(5) 0.0377(4) -0.0011(4) 0.0051(3) -0.0058(4)
P 0.056(2) 0.0400(15) 0.0359(12) -0.0008(11) -0.0074(12) -0.0042(14)
O1 0.078(6) 0.101(7) 0.132(7) -0.056(6) 0.055(5) -0.006(5)
O2 0.044(4) 0.042(4) 0.081(5) -0.008(4) 0.019(4) 0.002(4)
O3 0.134(8) 0.106(7) 0.063(5) 0.035(5) 0.023(5) -0.018(6)
C1 0.052(6) 0.057(7) 0.059(6) -0.017(6) 0.013(5) 0.009(6)
C2 0.032(4) 0.036(5) 0.025(4) -0.002(4) 0.004(3) 0.003(5)
C3 0.079(9) 0.059(7) 0.048(6) 0.003(6) 0.027(6) -0.016(7)
C4 0.074(9) 0.083(9) 0.091(9) 0.018(8) 0.024(8) -0.030(8)
C5 0.125(12) 0.039(6) 0.048(6) 0.007(5) 0.005(7) -0.029(7)
C6 0.115(10) 0.038(6) 0.045(6) 0.014(5) 0.000(7) 0.014(7)
C7 0.098(10) 0.053(7) 0.045(6) 0.014(5) -0.007(6) -0.025(7)
C8 0.050(8) 0.112(12) 0.055(7) -0.023(8) 0.000(6) -0.001(9)
C9 0.070(9) 0.084(9) 0.066(8) 0.007(8) -0.039(7) -0.007(9)
C10 0.024(6) 0.145(13) 0.070(8) -0.027(9) 0.004(5) -0.039(9)
C11 0.128(16) 0.062(10) 0.121(13) 0.012(10) -0.060(11) -0.050(11)
C12 0.076(11) 0.107(13) 0.130(14) -0.078(12) -0.056(10) 0.038(11)
C13 0.096(10) 0.107(10) 0.087(8) 0.005(8) -0.051(7) -0.045(9)
C14 0.411(27) 0.078(10) 0.132(12) -0.039(9) -0.207(15) 0.072(15)
C15 0.136(13) 0.431(31) 0.037(6) -0.022(13) 0.000(8) -0.102(19)
C16 0.040(6) 0.065(7) 0.050(6) 0.006(5) 0.018(5) -0.012(5)

loop_
_atom_site_label
_atom_site_type_symbol
_atom_site_fract_x
_atom_site_fract_y
_atom_site_fract_z
_atom_site_U_iso_or_equiv
_atom_site_thermal_displace_type
_atom_site_occupancy
_atom_site_calc_flag
_atom_site_refinement_flags
_atom_site_disorder_group
Ru1 Ru 0.32710(9) 0.38480(5) 0.19480(4) 0.0349(2) Uani 1 d . .
Ru2 Ru 0.09045(9) 0.24703(6) 0.18179(4) 0.0396(2) Uani 1 d . .
P P 0.4814(3) 0.3703(2) 0.33538(14) 0.0462(7) Uani 1 d . .
O1 O 0.0215(10) 0.4237(6) 0.2742(5) 0.099(3) Uani 1 d . .
O2 O 0.4441(8) 0.1911(4) 0.1611(4) 0.054(2) Uani 1 d . .
O3 O 0.1539(11) 0.1528(6) 0.3577(5) 0.100(3) Uani 1 d . .
C1 C 0.1095(12) 0.3775(7) 0.2393(6) 0.055(3) Uani 1 d . .
C2 C 0.3497(10) 0.2492(6) 0.1770(4) 0.031(2) Uani 1 d . .
C3 C 0.4243(15) 0.4222(7) 0.0687(6) 0.060(3) Uani 1 d . .
H3A H 0.4651(15) 0.3783(7) 0.0309(6) 0.080 Uiso 1 d R .
C4 C 0.5213(15) 0.4663(9) 0.1397(8) 0.082(4) Uani 1 d . .
H4A H 0.6426(15) 0.4612(9) 0.1586(8) 0.080 Uiso 1 d R .
C5 C 0.4138(17) 0.5289(7) 0.1758(6) 0.072(4) Uani 1 d . .
H5A H 0.4480(17) 0.5735(7) 0.2220(6) 0.080 Uiso 1 d R .
C6 C 0.2510(16) 0.5210(7) 0.1245(6) 0.068(3) Uani 1 d . .
H6A H 0.1528(16) 0.5574(7) 0.1297(6) 0.080 Uiso 1 d R .
C7 C 0.2552(16) 0.4525(7) 0.0590(6) 0.068(3) Uani 1 d . .
H7A H 0.1622(16) 0.4340(7) 0.0133(6) 0.080 Uiso 1 d R .
C8 C -0.0015(16) 0.2332(12) 0.0338(7) 0.074(4) Uani 1 d . .
H8A H 0.0667(16) 0.2508(12) -0.0082(7) 0.080 Uiso 1 d R .
C9 C -0.1144(17) 0.2903(9) 0.0645(8) 0.080(4) Uani 1 d . .
H9A H -0.1449(17) 0.3525(9) 0.0453(8) 0.080 Uiso 1 d R .
C10 C -0.1847(12) 0.2350(13) 0.1190(8) 0.080(4) Uani 1 d . .
H10A H -0.2734(12) 0.2564(13) 0.1479(8) 0.080 Uiso 1 d R .
C11 C -0.1170(23) 0.1488(11) 0.1261(10) 0.115(7) Uani 1 d . .
H11A H -0.1570(23) 0.0983(11) 0.1572(10) 0.080 Uiso 1 d R .
C12 C 0.0045(19) 0.1477(13) 0.0679(11) 0.114(7) Uani 1 d . .
H12A H 0.0644(19) 0.0939(13) 0.0535(11) 0.080 Uiso 1 d R .
C13 C 0.6490(14) 0.4534(8) 0.3671(7) 0.106(5) Uani 1 d . .
H13A H 0.7068(14) 0.4420(8) 0.4266(7) 0.080 Uiso 1 d R .
H13B H 0.7290(14) 0.4493(8) 0.3283(7) 0.080 Uiso 1 d R .
H13C H 0.5993(14) 0.5143(8) 0.3632(7) 0.080 Uiso 1 d R .
C14 C 0.5906(21) 0.2669(8) 0.3662(8) 0.242(12) Uani 1 d . .
H14A H 0.6506(21) 0.2700(8) 0.4263(8) 0.080 Uiso 1 d R .
H14B H 0.5070(21) 0.2183(8) 0.3603(8) 0.080 Uiso 1 d R .
H14C H 0.6699(21) 0.2542(8) 0.3284(8) 0.080 Uiso 1 d R .
C15 C 0.3718(17) 0.3880(13) 0.4239(6) 0.203(10) Uani 1 d . .
H15A H 0.4475(17) 0.3805(13) 0.4798(6) 0.080 Uiso 1 d R .
H15B H 0.3246(17) 0.4495(13) 0.4200(6) 0.080 Uiso 1 d R .
H15C H 0.2814(17) 0.3433(13) 0.4187(6) 0.080 Uiso 1 d R .
C16 C 0.1354(11) 0.1911(7) 0.2919(6) 0.051(3) Uani 1 d . .

loop_
_atom_type_symbol
_atom_type_description
_atom_type_scat_dispersion_real
_atom_type_scat_dispersion_imag
_atom_type_scat_source
C C 0.0033 0.0016 'International Tables Vol C Tables 4.2.6.8 and 6.1.1.4'
H H 0.0000 0.0000 'International Tables Vol C Tables 4.2.6.8 and 6.1.1.4'
O O 0.0106 0.0060 'International Tables Vol C Tables 4.2.6.8 and 6.1.1.4'
P P 0.1023 0.0942 'International Tables Vol C Tables 4.2.6.8 and 6.1.1.4'
Ru Ru -1.2594 0.8363 'International Tables Vol C Tables 4.2.6.8 and 6.1.1.4'

loop_
_geom_angle_atom_site_label_1
_geom_angle_atom_site_label_2
_geom_angle_atom_site_label_3
_geom_angle
_geom_angle_site_symmetry_1
_geom_angle_site_symmetry_3
_geom_angle_publ_flag
C2 Ru1 C1 96.0(4) . . ?
C2 Ru1 C5 149.3(4) . . ?
C1 Ru1 C5 114.2(5) . . ?
C2 Ru1 C4 111.9(4) . . ?
C1 Ru1 C4 150.9(5) . . ?
C5 Ru1 C4 37.4(4) . . ?
C2 Ru1 C6 143.9(3) . . ?
C1 Ru1 C6 92.3(4) . . ?
C5 Ru1 C6 36.1(3) . . ?
C4 Ru1 C6 60.4(4) . . ?
C2 Ru1 C7 107.8(3) . . ?
C1 Ru1 C7 105.0(4) . . ?
C5 Ru1 C7 60.6(3) . . ?
C4 Ru1 C7 59.8(4) . . ?
C6 Ru1 C7 36.3(3) . . ?
C2 Ru1 P 89.7(2) . . ?
C1 Ru1 P 90.8(3) . . ?
C5 Ru1 P 94.9(3) . . ?
C4 Ru1 P 97.0(3) . . ?
C6 Ru1 P 125.3(3) . . ?
C7 Ru1 P 154.6(3) . . ?
C2 Ru1 C3 93.3(3) . . ?
C1 Ru1 C3 140.0(4) . . ?
C5 Ru1 C3 60.3(4) . . ?
C4 Ru1 C3 35.1(3) . . ?
C6 Ru1 C3 59.6(4) . . ?
C7 Ru1 C3 35.6(3) . . ?
P Ru1 C3 128.1(3) . . ?
C2 Ru1 Ru2 49.7(2) . . ?
C1 Ru1 Ru2 49.2(3) . . ?
C5 Ru1 Ru2 154.1(3) . . ?
C4 Ru1 Ru2 151.2(3) . . ?
C6 Ru1 Ru2 118.5(3) . . ?
C7 Ru1 Ru2 101.3(3) . . ?
P Ru1 Ru2 104.04(8) . . ?
C3 Ru1 Ru2 116.9(3) . . ?
C16 Ru2 C1 90.9(4) . . ?
C16 Ru2 C2 91.3(3) . . ?
C1 Ru2 C2 90.6(4) . . ?
C16 Ru2 C11 94.4(5) . . ?
C1 Ru2 C11 136.9(6) . . ?
C2 Ru2 C11 131.9(6) . . ?
C16 Ru2 C10 111.4(5) . . ?
C1 Ru2 C10 104.0(5) . . ?
C2 Ru2 C10 152.5(3) . . ?
C11 Ru2 C10 35.3(4) . . ?
C16 Ru2 C8 148.6(5) . . ?
C1 Ru2 C8 119.6(5) . . ?
C2 Ru2 C8 95.5(4) . . ?
C11 Ru2 C8 58.9(5) . . ?
C10 Ru2 C8 57.1(4) . . ?
C16 Ru2 C12 114.5(6) . . ?
C1 Ru2 C12 152.9(5) . . ?
C2 Ru2 C12 97.8(5) . . ?
C11 Ru2 C12 37.6(5) . . ?
C10 Ru2 C12 59.3(5) . . ?
C8 Ru2 C12 34.2(4) . . ?
C16 Ru2 C9 146.0(5) . . ?
C1 Ru2 C9 94.3(4) . . ?
C2 Ru2 C9 122.2(5) . . ?
C11 Ru2 C9 59.9(5) . . ?
C10 Ru2 C9 35.0(4) . . ?
C8 Ru2 C9 35.1(4) . . ?
C12 Ru2 C9 59.5(4) . . ?
C16 Ru2 Ru1 103.9(3) . . ?
C1 Ru2 Ru1 46.8(3) . . ?
C2 Ru2 Ru1 46.5(2) . . ?
C11 Ru2 Ru1 161.5(4) . . ?
C10 Ru2 Ru1 134.5(5) . . ?
C8 Ru2 Ru1 102.9(3) . . ?
C12 Ru2 Ru1 128.2(6) . . ?
C9 Ru2 Ru1 104.0(3) . . ?
C14 P C15 102.0(7) . . ?
C14 P C13 100.8(6) . . ?
C15 P C13 98.5(6) . . ?
C14 P Ru1 119.1(4) . . ?
C15 P Ru1 117.5(4) . . ?
C13 P Ru1 115.8(4) . . ?
O1 C1 Ru1 140.4(9) . . ?
O1 C1 Ru2 135.3(8) . . ?
Ru1 C1 Ru2 84.1(4) . . ?
O2 C2 Ru1 143.4(6) . . ?
O2 C2 Ru2 132.3(6) . . ?
Ru1 C2 Ru2 83.8(3) . . ?
C4 C3 C7 109.0(11) . . ?
C4 C3 Ru1 70.2(6) . . ?
C7 C3 Ru1 71.7(6) . . ?
C3 C4 C5 108.3(11) . . ?
C3 C4 Ru1 74.7(6) . . ?
C5 C4 Ru1 70.7(6) . . ?
C6 C5 C4 107.0(10) . . ?
C6 C5 Ru1 73.6(6) . . ?
C4 C5 Ru1 71.9(6) . . ?
C5 C6 C7 108.3(10) . . ?
C5 C6 Ru1 70.3(6) . . ?
C7 C6 Ru1 72.5(5) . . ?
C3 C7 C6 107.2(10) . . ?
C3 C7 Ru1 72.7(6) . . ?
C6 C7 Ru1 71.2(5) . . ?
C12 C8 C9 113.0(14) . . ?
C12 C8 Ru2 72.8(7) . . ?
C9 C8 Ru2 72.8(6) . . ?
C10 C9 C8 104.0(12) . . ?
C10 C9 Ru2 70.5(6) . . ?
C8 C9 Ru2 72.1(6) . . ?
C11 C10 C9 112.5(13) . . ?
C11 C10 Ru2 72.0(7) . . ?
C9 C10 Ru2 74.5(6) . . ?
C10 C11 C12 105.4(14) . . ?
C10 C11 Ru2 72.8(7) . . ?
C12 C11 Ru2 73.0(8) . . ?
C8 C12 C11 105.0(14) . . ?
C8 C12 Ru2 73.0(7) . . ?
C11 C12 Ru2 69.5(7) . . ?
O3 C16 Ru2 175.4(9) . . ?

loop_
_geom_bond_atom_site_label_1
_geom_bond_atom_site_label_2
_geom_bond_distance
_geom_bond_site_symmetry_2
_geom_bond_publ_flag
Ru1 C2 1.985(9) . ?
Ru1 C1 1.994(10) . ?
Ru1 C5 2.226(10) . ?
Ru1 C4 2.242(10) . ?
Ru1 C6 2.268(9) . ?
Ru1 C7 2.285(9) . ?
Ru1 P 2.291(3) . ?
Ru1 C3 2.298(9) . ?
Ru1 Ru2 2.722(2) . ?
Ru2 C16 1.855(9) . ?
Ru2 C1 2.071(10) . ?
Ru2 C2 2.089(8) . ?
Ru2 C11 2.223(12) . ?
Ru2 C10 2.233(9) . ?
Ru2 C8 2.272(10) . ?
Ru2 C12 2.269(12) . ?
Ru2 C9 2.282(9) . ?
P C14 1.745(12) . ?
P C15 1.781(12) . ?
P C13 1.793(10) . ?
O1 C1 1.173(10) . ?
O2 C2 1.184(8) . ?
O3 C16 1.140(9) . ?
C3 C4 1.371(13) . ?
C3 C7 1.401(13) . ?
C4 C5 1.431(14) . ?
C5 C6 1.391(13) . ?
C6 C7 1.419(12) . ?
C8 C12 1.34(2) . ?
C8 C9 1.372(14) . ?
C9 C10 1.358(14) . ?
C10 C11 1.35(2) . ?
C11 C12 1.45(2) . ?
